data_7208353
loop_
_publ_author_name
'Jarvis, A. G.'
'Sparkes, H. A.'
'Tallentire, S. E.'
'Hatcher, L. E.'
'Warren, M. R.'
'Raithby, P. R.'
'Allan, D. R.'
'Whitwood, A. C.'
'Cockett, M. C. R.'
'Duckett, S. B.'
'Clark, J. L.'
'Fairlamb, I. J. S.'

_publ_section_title
;
 Photochemical-mediated solid-state [2+2]-cycloaddition reactions of an
 unsymmetrical dibenzylidene acetone (monothiophos-dba)
;
_journal_issue 17
_journal_name_full CrystEngComm
_journal_page_first 5564
_journal_paper_doi 10.1039/c2ce25480h
_journal_volume 14
_journal_year 2012
_chemical_formula_moiety 'C29 H23 O P S'
_chemical_formula_sum 'C29 H23 O P S'
_chemical_formula_weight 450.5
_chemical_name_systematic
;
?
;
_space_group_IT_number 14
_symmetry_cell_setting monoclinic
_symmetry_space_group_name_Hall '-P 2yn'
_symmetry_space_group_name_H-M 'P 1 21/n 1'
_atom_sites_solution_hydrogens geom
_atom_sites_solution_primary direct
_atom_sites_solution_secondary difmap
_audit_creation_method SHELXL-97
_cell_angle_alpha 90.000(5)
_cell_angle_beta 102.305(5)
_cell_angle_gamma 90.000(5)
_cell_formula_units_Z 4
_cell_length_a 9.406(5)
_cell_length_b 17.312(5)
_cell_length_c 14.818(5)
_cell_measurement_reflns_used 4999
_cell_measurement_temperature 221(2)
_cell_measurement_theta_max 29.4966
_cell_measurement_theta_min 2.8081
_cell_volume 2357.5(16)
_computing_structure_refinement 'SHELXL-97 (Sheldrick, 1997)'
_computing_structure_solution 'SHELXS-97 (Sheldrick, 1990)'
_diffrn_ambient_temperature 221(2)
_diffrn_detector_area_resol_mean 10.3795
_diffrn_measured_fraction_theta_full 0.876
_diffrn_measured_fraction_theta_max 0.876
_diffrn_measurement_device_type 'Xcalibur, Atlas, Gemini ultra'
_diffrn_measurement_method '\w scans'
_diffrn_orient_matrix_UB_11 0.0167426000
_diffrn_orient_matrix_UB_12 0.0348632000
_diffrn_orient_matrix_UB_13 -0.0206317000
_diffrn_orient_matrix_UB_21 0.0210537000
_diffrn_orient_matrix_UB_22 -0.0214422000
_diffrn_orient_matrix_UB_23 -0.0358020000
_diffrn_orient_matrix_UB_31 -0.0723370000
_diffrn_orient_matrix_UB_32 0.0018504000
_diffrn_orient_matrix_UB_33 -0.0263176000
_diffrn_radiation_monochromator graphite
_diffrn_radiation_source 'Enhance (Mo) X-ray Source'
_diffrn_radiation_type MoK\a
_diffrn_radiation_wavelength 0.71073
_diffrn_reflns_av_R_equivalents 0.0466
_diffrn_reflns_av_sigmaI/netI 0.1464
_diffrn_reflns_limit_h_max 8
_diffrn_reflns_limit_h_min -12
_diffrn_reflns_limit_k_max 22
_diffrn_reflns_limit_k_min -23
_diffrn_reflns_limit_l_max 20
_diffrn_reflns_limit_l_min -20
_diffrn_reflns_number 18393
_diffrn_reflns_theta_full 29.56
_diffrn_reflns_theta_max 29.4966
_diffrn_reflns_theta_min 2.8081
_exptl_absorpt_coefficient_mu 0.224
_exptl_absorpt_correction_T_max 1.00000
_exptl_absorpt_correction_T_min 0.63206
_exptl_absorpt_correction_type multi-scan
_exptl_absorpt_process_details
;
CrysAlisPro, Oxford Diffraction Ltd.,
Version 1.171.34.40 (release 27-08-2010 CrysAlis171 .NET)
(compiled Aug 27 2010,11:50:40)
Empirical absorption correction using spherical harmonics,
implemented in SCALE3 ABSPACK scaling algorithm.
;
_exptl_crystal_colour yellow
_exptl_crystal_density_diffrn 1.269
_exptl_crystal_density_method 'not measured'
_exptl_crystal_description plate
_exptl_crystal_F_000 944
_exptl_crystal_size_max 0.22
_exptl_crystal_size_mid 0.10
_exptl_crystal_size_min 0.05
_refine_diff_density_max 0.263
_refine_diff_density_min -0.272
_refine_diff_density_rms 0.039
_refine_ls_extinction_method none
_refine_ls_goodness_of_fit_ref 1.023
_refine_ls_hydrogen_treatment constr
_refine_ls_matrix_type full
_refine_ls_number_parameters 398
_refine_ls_number_reflns 5786
_refine_ls_number_restraints 18
_refine_ls_restrained_S_all 1.023
_refine_ls_R_factor_all 0.1213
_refine_ls_R_factor_gt 0.0558
_refine_ls_shift/su_max 0.000
_refine_ls_shift/su_mean 0.000
_refine_ls_structure_factor_coef Fsqd
_refine_ls_weighting_details 'calc w=1/[\s^2^(Fo^2^)+(0.0503P)^2^+0.2027P] where P=(Fo^2^+2Fc^2^)/3'
_refine_ls_weighting_scheme calc
_refine_ls_wR_factor_gt 0.1123
_refine_ls_wR_factor_ref 0.1293
_reflns_number_gt 3246
_reflns_number_total 5786
_reflns_threshold_expression >2sigma(I)
_cod_data_source_file c2ce25480h.txt
_cod_data_source_block 220K
_cod_database_code 7208353

loop_
_symmetry_equiv_pos_as_xyz
'x, y, z'
'-x+1/2, y+1/2, -z+1/2'
'-x, -y, -z'
'x-1/2, -y-1/2, z-1/2'

loop_
_atom_site_label
_atom_site_type_symbol
_atom_site_fract_x
_atom_site_fract_y
_atom_site_fract_z
_atom_site_U_iso_or_equiv
_atom_site_adp_type
_atom_site_occupancy
_atom_site_symmetry_multiplicity
_atom_site_calc_flag
_atom_site_refinement_flags
_atom_site_disorder_assembly
_atom_site_disorder_group
S1 S 0.91675(7) -0.01547(4) 0.22253(5) 0.0575(2) Uani 1 1 d . A .
P1 P 0.98573(6) 0.09124(3) 0.23506(4) 0.04031(17) Uani 1 1 d . . .
O1A O 0.7107(7) 0.0662(4) 0.4601(5) 0.098(2) Uani 0.695(5) 1 d P A 2
C1 C 1.0678(2) 0.11946(14) 0.13968(15) 0.0451(5) Uani 1 1 d . A .
C2 C 1.1216(3) 0.06307(15) 0.09017(17) 0.0603(7) Uani 1 1 d . . .
H2 H 1.1115 0.0107 0.1044 0.072 Uiso 1 1 calc R A .
C3 C 1.1902(3) 0.08317(19) 0.01992(18) 0.0739(8) Uani 1 1 d . A .
H3 H 1.2252 0.0442 -0.0138 0.089 Uiso 1 1 calc R . .
C4 C 1.2077(3) 0.1584(2) -0.00109(18) 0.0728(8) Uani 1 1 d . . .
H4 H 1.2563 0.1713 -0.0483 0.087 Uiso 1 1 calc R A .
C5 C 1.1544(3) 0.21586(18) 0.0467(2) 0.0744(8) Uani 1 1 d . A .
H5 H 1.1647 0.2680 0.0315 0.089 Uiso 1 1 calc R . .
C6 C 1.0855(3) 0.19627(15) 0.11718(18) 0.0648(7) Uani 1 1 d . . .
H6 H 1.0501 0.2355 0.1504 0.078 Uiso 1 1 calc R A .
C7 C 0.8392(2) 0.15951(13) 0.23412(13) 0.0403(5) Uani 1 1 d . A .
C8 C 0.6989(3) 0.13762(16) 0.19452(18) 0.0645(7) Uani 1 1 d . . .
H8 H 0.6807 0.0872 0.1714 0.077 Uiso 1 1 calc R A .
C9 C 0.5848(3) 0.1888(2) 0.1884(2) 0.0883(10) Uani 1 1 d . A .
H9 H 0.4892 0.1731 0.1624 0.106 Uiso 1 1 calc R . .
C10 C 0.6114(3) 0.2624(2) 0.2201(2) 0.0775(9) Uani 1 1 d . . .
H10 H 0.5340 0.2977 0.2142 0.093 Uiso 1 1 calc R A .
C11 C 0.7497(3) 0.28545(16) 0.26055(17) 0.0668(7) Uani 1 1 d . A .
H11 H 0.7668 0.3361 0.2830 0.080 Uiso 1 1 calc R . .
C12 C 0.8633(3) 0.23419(14) 0.26815(15) 0.0531(6) Uani 1 1 d . . .
H12 H 0.9580 0.2498 0.2966 0.064 Uiso 1 1 calc R A .
C13A C 1.1325(8) 0.1117(4) 0.3317(5) 0.0352(14) Uani 0.695(5) 1 d PD A 2
C14A C 1.2572(6) 0.1499(3) 0.3200(4) 0.0495(14) Uani 0.695(5) 1 d PD A 2
H14A H 1.2666 0.1624 0.2598 0.059 Uiso 0.695(5) 1 calc PR A 2
C15A C 1.3675(5) 0.1703(3) 0.3930(4) 0.0694(17) Uani 0.695(5) 1 d PD A 2
H15A H 1.4512 0.1956 0.3831 0.083 Uiso 0.695(5) 1 calc PR A 2
C16A C 1.3520(8) 0.1525(4) 0.4809(4) 0.066(2) Uani 0.695(5) 1 d PD A 2
H16A H 1.4255 0.1668 0.5317 0.079 Uiso 0.695(5) 1 calc PR A 2
C17A C 1.2327(6) 0.1147(3) 0.4958(3) 0.0544(13) Uani 0.695(5) 1 d PD A 2
H17A H 1.2250 0.1039 0.5568 0.065 Uiso 0.695(5) 1 calc PR A 2
C18A C 1.1209(4) 0.0913(2) 0.4225(3) 0.0372(9) Uani 0.695(5) 1 d PD A 2
C19A C 1.0014(3) 0.04018(17) 0.44169(19) 0.0369(9) Uani 0.695(5) 1 d P . 2
H19A H 0.9149 0.0433 0.3903 0.044 Uiso 0.695(5) 1 calc PR A 2
C20A C 0.9559(5) 0.0467(2) 0.5353(2) 0.0463(10) Uani 0.695(5) 1 d P . 2
H20A H 1.0210 0.0822 0.5774 0.056 Uiso 0.695(5) 1 calc PR A 2
C21A C 0.7985(10) 0.0657(4) 0.5313(5) 0.070(3) Uani 0.695(5) 1 d P A 2
C22A C 0.7729(5) 0.0855(2) 0.6311(4) 0.0674(13) Uani 0.695(5) 1 d P A 2
H22A H 0.8470 0.1092 0.6751 0.081 Uiso 0.695(5) 1 calc PR A 2
C23A C 0.6563(7) 0.0699(3) 0.6507(5) 0.0633(16) Uani 0.695(5) 1 d P A 2
H23A H 0.5780 0.0490 0.6074 0.076 Uiso 0.695(5) 1 calc PR A 2
C24 C 0.6468(4) 0.08734(17) 0.7531(2) 0.0713(8) Uani 1 1 d . . .
C25 C 0.7331(3) 0.13082(18) 0.8224(2) 0.0788(9) Uani 1 1 d . A .
H25 H 0.8163 0.1556 0.8109 0.095 Uiso 1 1 calc R . .
C26 C 0.6991(3) 0.13827(18) 0.9077(2) 0.0768(8) Uani 1 1 d . . .
H26 H 0.7587 0.1680 0.9538 0.092 Uiso 1 1 calc R A .
C27 C 0.5779(3) 0.10216(18) 0.9255(2) 0.0707(8) Uani 1 1 d . A .
H27 H 0.5544 0.1068 0.9838 0.085 Uiso 1 1 calc R . .
C28 C 0.4928(3) 0.05988(17) 0.8584(2) 0.0731(8) Uani 1 1 d . . .
H28 H 0.4098 0.0353 0.8706 0.088 Uiso 1 1 calc R A .
C29 C 0.5249(3) 0.05197(17) 0.7726(2) 0.0731(8) Uani 1 1 d . A .
H29 H 0.4637 0.0224 0.7270 0.088 Uiso 1 1 calc R . .
C19 C 0.9052(8) 0.0936(5) 0.4448(5) 0.050(3) Uani 0.305(5) 1 d P A 1
H19 H 0.8348 0.0922 0.3893 0.060 Uiso 0.305(5) 1 calc PR A 1
O1 O 0.6291(10) 0.0435(5) 0.4413(6) 0.068(2) Uani 0.305(5) 1 d P A 1
C21 C 0.7025(16) 0.0583(7) 0.5151(12) 0.059(4) Uani 0.305(5) 1 d P A 1
C22 C 0.6669(11) 0.0565(4) 0.5912(6) 0.035(2) Uani 0.305(5) 1 d P A 1
H22 H 0.5833 0.0265 0.5904 0.042 Uiso 0.305(5) 1 calc PR A 1
C20 C 0.8600(16) 0.0792(10) 0.5206(8) 0.057(4) Uani 0.305(5) 1 d P A 1
H20 H 0.9252 0.0819 0.5782 0.069 Uiso 0.305(5) 1 calc PR A 1
C23 C 0.7255(10) 0.0903(5) 0.6809(6) 0.028(2) Uani 0.305(5) 1 d P A 1
H23 H 0.8169 0.1145 0.6916 0.034 Uiso 0.305(5) 1 calc PR A 1
C13 C 1.1028(16) 0.1147(7) 0.3545(8) 0.032(3) Uani 0.305(5) 1 d PD A 1
C14 C 1.2456(14) 0.1322(7) 0.3515(7) 0.046(3) Uani 0.305(5) 1 d PD A 1
H14 H 1.2735 0.1333 0.2942 0.056 Uiso 0.305(5) 1 calc PR A 1
C15 C 1.3478(13) 0.1480(7) 0.4316(8) 0.054(4) Uani 0.305(5) 1 d PD A 1
H15 H 1.4445 0.1597 0.4292 0.064 Uiso 0.305(5) 1 calc PR A 1
C16 C 1.3044(13) 0.1462(6) 0.5145(8) 0.049(3) Uani 0.305(5) 1 d PD A 1
H16 H 1.3723 0.1569 0.5695 0.059 Uiso 0.305(5) 1 calc PR A 1
C17 C 1.1634(12) 0.1289(6) 0.5181(6) 0.053(3) Uani 0.305(5) 1 d PD A 1
H17 H 1.1359 0.1283 0.5755 0.063 Uiso 0.305(5) 1 calc PR A 1
C18 C 1.0594(10) 0.1122(5) 0.4374(5) 0.035(2) Uani 0.305(5) 1 d PD A 1

loop_
_atom_site_aniso_label
_atom_site_aniso_U_11
_atom_site_aniso_U_22
_atom_site_aniso_U_33
_atom_site_aniso_U_23
_atom_site_aniso_U_13
_atom_site_aniso_U_12
S1 0.0540(4) 0.0382(4) 0.0742(4) -0.0008(3) -0.0001(3) -0.0048(3)
P1 0.0412(3) 0.0358(3) 0.0402(3) 0.0030(3) 0.0003(2) 0.0003(3)
O1A 0.073(4) 0.115(4) 0.117(5) 0.054(4) 0.043(5) 0.034(3)
C1 0.0420(12) 0.0441(14) 0.0485(12) 0.0013(11) 0.0082(10) 0.0084(11)
C2 0.0699(17) 0.0503(15) 0.0605(15) -0.0089(13) 0.0135(14) 0.0060(14)
C3 0.089(2) 0.079(2) 0.0604(17) -0.0160(16) 0.0313(16) 0.0124(18)
C4 0.0721(19) 0.092(2) 0.0598(17) 0.0063(17) 0.0273(14) 0.0066(17)
C5 0.083(2) 0.0616(18) 0.092(2) 0.0170(16) 0.0474(17) 0.0097(16)
C6 0.0778(18) 0.0468(16) 0.0813(18) 0.0057(14) 0.0425(15) 0.0145(14)
C7 0.0469(13) 0.0442(13) 0.0289(10) 0.0013(10) 0.0062(9) 0.0022(11)
C8 0.0492(15) 0.0620(18) 0.0760(17) -0.0137(14) -0.0009(13) 0.0085(14)
C9 0.0526(17) 0.094(3) 0.112(2) -0.011(2) 0.0022(16) 0.0173(18)
C10 0.077(2) 0.077(2) 0.084(2) 0.0053(17) 0.0271(17) 0.0324(18)
C11 0.086(2) 0.0533(16) 0.0669(17) -0.0088(14) 0.0306(16) 0.0154(16)
C12 0.0602(15) 0.0524(16) 0.0474(13) -0.0056(12) 0.0130(11) 0.0022(13)
C13A 0.043(4) 0.034(2) 0.031(3) 0.0103(19) 0.014(2) -0.001(2)
C14A 0.039(2) 0.065(3) 0.042(3) 0.016(2) 0.005(2) -0.009(2)
C15A 0.042(3) 0.095(4) 0.066(4) 0.023(3) 0.000(2) -0.018(2)
C16A 0.049(4) 0.090(4) 0.050(5) 0.016(4) -0.011(4) -0.013(3)
C17A 0.059(3) 0.064(4) 0.037(2) 0.011(2) 0.002(2) -0.002(3)
C18A 0.035(2) 0.040(2) 0.039(2) 0.0046(18) 0.0111(18) 0.0071(18)
C19A 0.048(2) 0.0321(18) 0.0335(16) 0.0077(13) 0.0163(14) 0.0049(15)
C20A 0.064(3) 0.035(2) 0.0459(19) 0.0084(15) 0.0249(19) 0.0112(18)
C21A 0.093(7) 0.057(4) 0.074(4) 0.033(3) 0.049(5) 0.043(5)
C22A 0.062(3) 0.049(3) 0.091(3) 0.007(3) 0.016(3) 0.008(2)
C23A 0.049(3) 0.053(3) 0.094(5) 0.024(3) 0.029(3) 0.012(2)
C24 0.098(2) 0.0541(17) 0.0708(18) 0.0143(15) 0.0378(17) 0.0320(17)
C25 0.077(2) 0.067(2) 0.107(2) 0.0034(19) 0.0530(19) 0.0076(16)
C26 0.0646(18) 0.075(2) 0.093(2) -0.0175(17) 0.0227(17) -0.0014(16)
C27 0.0646(17) 0.081(2) 0.0700(17) -0.0077(16) 0.0231(15) 0.0002(16)
C28 0.0633(17) 0.078(2) 0.085(2) -0.0019(17) 0.0304(16) -0.0041(16)
C29 0.0706(19) 0.071(2) 0.0776(19) -0.0009(16) 0.0147(16) 0.0030(16)
C19 0.046(5) 0.066(6) 0.036(4) -0.005(4) 0.005(3) -0.010(4)
O1 0.065(5) 0.069(5) 0.058(4) -0.009(3) -0.013(5) -0.017(4)
C21 0.029(6) 0.035(5) 0.099(13) 0.012(7) -0.014(7) -0.007(5)
C22 0.045(5) 0.039(5) 0.020(4) 0.002(4) 0.002(4) -0.014(4)
C20 0.053(8) 0.086(10) 0.029(6) -0.012(6) 0.000(6) -0.018(7)
C23 0.017(4) 0.033(4) 0.035(5) -0.003(4) 0.003(4) -0.012(4)
C13 0.029(6) 0.040(5) 0.027(7) -0.002(5) 0.003(5) -0.004(4)
C14 0.046(7) 0.052(7) 0.038(7) 0.002(5) 0.004(5) 0.003(5)
C15 0.032(5) 0.085(9) 0.044(9) 0.006(8) 0.008(7) -0.007(5)
C16 0.045(8) 0.056(7) 0.041(7) -0.014(5) -0.003(5) -0.006(6)
C17 0.059(7) 0.061(6) 0.033(5) -0.003(4) 0.000(4) -0.008(5)
C18 0.040(5) 0.038(5) 0.024(4) 0.002(3) 0.000(4) 0.002(4)

loop_
_atom_type_symbol
_atom_type_description
_atom_type_scat_dispersion_real
_atom_type_scat_dispersion_imag
_atom_type_scat_source
C C 0.0033 0.0016 'International Tables Vol C Tables 4.2.6.8 and 6.1.1.4'
H H 0.0000 0.0000 'International Tables Vol C Tables 4.2.6.8 and 6.1.1.4'
O O 0.0106 0.0060 'International Tables Vol C Tables 4.2.6.8 and 6.1.1.4'
P P 0.1023 0.0942 'International Tables Vol C Tables 4.2.6.8 and 6.1.1.4'
S S 0.1246 0.1234 'International Tables Vol C Tables 4.2.6.8 and 6.1.1.4'

loop_
_geom_angle_atom_site_label_1
_geom_angle_atom_site_label_2
_geom_angle_atom_site_label_3
_geom_angle
_geom_angle_site_symmetry_1
_geom_angle_site_symmetry_3
C13A P1 C7 109.3(2) . .
C13A P1 C1 100.7(2) . .
C7 P1 C1 105.49(10) . .
C13A P1 C13 14.5(4) . .
C7 P1 C13 98.9(4) . .
C1 P1 C13 113.9(4) . .
C13A P1 S1 116.4(2) . .
C7 P1 S1 112.27(8) . .
C1 P1 S1 111.60(8) . .
C13 P1 S1 113.7(4) . .
C2 C1 C6 118.2(2) . .
C2 C1 P1 119.23(19) . .
C6 C1 P1 122.47(18) . .
C1 C2 C3 120.4(3) . .
C1 C2 H2 119.8 . .
C3 C2 H2 119.8 . .
C4 C3 C2 120.9(3) . .
C4 C3 H3 119.5 . .
C2 C3 H3 119.5 . .
C3 C4 C5 120.0(3) . .
C3 C4 H4 120.0 . .
C5 C4 H4 120.0 . .
C4 C5 C6 119.5(3) . .
C4 C5 H5 120.3 . .
C6 C5 H5 120.3 . .
C5 C6 C1 121.0(2) . .
C5 C6 H6 119.5 . .
C1 C6 H6 119.5 . .
C8 C7 C12 118.6(2) . .
C8 C7 P1 118.77(18) . .
C12 C7 P1 122.60(17) . .
C7 C8 C9 120.8(3) . .
C7 C8 H8 119.6 . .
C9 C8 H8 119.6 . .
C10 C9 C8 119.7(3) . .
C10 C9 H9 120.2 . .
C8 C9 H9 120.2 . .
C9 C10 C11 120.7(3) . .
C9 C10 H10 119.6 . .
C11 C10 H10 119.6 . .
C10 C11 C12 119.8(3) . .
C10 C11 H11 120.1 . .
C12 C11 H11 120.1 . .
C11 C12 C7 120.5(2) . .
C11 C12 H12 119.8 . .
C7 C12 H12 119.8 . .
C14A C13A C18A 118.3(5) . .
C14A C13A P1 121.3(4) . .
C18A C13A P1 120.4(4) . .
C15A C14A C13A 122.6(5) . .
C15A C14A H14A 118.7 . .
C13A C14A H14A 118.7 . .
C14A C15A C16A 118.2(5) . .
C14A C15A H15A 120.9 . .
C16A C15A H15A 120.9 . .
C17A C16A C15A 121.3(5) . .
C17A C16A H16A 119.3 . .
C15A C16A H16A 119.3 . .
C16A C17A C18A 121.6(4) . .
C16A C17A H17A 119.2 . .
C18A C17A H17A 119.2 . .
C17A C18A C13A 117.8(5) . .
C17A C18A C19A 119.4(4) . .
C13A C18A C19A 122.5(4) . .
C18A C19A C20A 119.3(3) . .
C18A C19A C20A 115.9(3) . 3_756
C20A C19A C20A 89.0(2) . 3_756
C18A C19A H19A 110.4 . .
C20A C19A H19A 110.4 . .
C20A C19A H19A 110.4 3_756 .
C21A C20A C19A 116.2(4) . .
C21A C20A C19A 114.8(4) . 3_756
C19A C20A C19A 91.0(2) . 3_756
C21A C20A H20A 111.1 . .
C19A C20A H20A 111.1 . .
C19A C20A H20A 111.1 3_756 .
O1A C21A C20A 121.7(6) . .
O1A C21A C22A 127.5(7) . .
C20A C21A C22A 110.7(6) . .
C23A C22A C21A 119.7(8) . .
C23A C22A H22A 120.2 . .
C21A C22A H22A 120.2 . .
C22A C23A C24 115.2(8) . .
C22A C23A H23A 122.4 . .
C24 C23A H23A 122.4 . .
C29 C24 C25 117.7(3) . .
C29 C24 C23 139.3(5) . .
C25 C24 C23 102.8(4) . .
C29 C24 C23A 109.8(4) . .
C25 C24 C23A 132.5(4) . .
C23 C24 C23A 30.1(3) . .
C26 C25 C24 121.2(3) . .
C26 C25 H25 119.4 . .
C24 C25 H25 119.4 . .
C27 C26 C25 119.9(3) . .
C27 C26 H26 120.0 . .
C25 C26 H26 120.0 . .
C28 C27 C26 119.4(3) . .
C28 C27 H27 120.3 . .
C26 C27 H27 120.3 . .
C27 C28 C29 121.5(3) . .
C27 C28 H28 119.2 . .
C29 C28 H28 119.2 . .
C28 C29 C24 120.3(3) . .
C28 C29 H29 119.9 . .
C24 C29 H29 119.9 . .
C20 C19 C18 126.5(8) . .
C20 C19 H19 116.7 . .
C18 C19 H19 116.7 . .
O1 C21 C22 127.7(12) . .
O1 C21 C20 118.2(15) . .
C22 C21 C20 114.1(12) . .
C21 C22 C23 134.3(10) . .
C21 C22 H22 112.9 . .
C23 C22 H22 112.9 . .
C19 C20 C21 119.6(11) . .
C19 C20 H20 120.2 . .
C21 C20 H20 120.2 . .
C24 C23 C22 121.2(9) . .
C24 C23 H23 119.4 . .
C22 C23 H23 119.4 . .
C18 C13 C14 120.6(10) . .
C18 C13 P1 126.6(9) . .
C14 C13 P1 112.7(8) . .
C15 C14 C13 121.0(10) . .
C15 C14 H14 119.5 . .
C13 C14 H14 119.5 . .
C16 C15 C14 118.5(10) . .
C16 C15 H15 120.7 . .
C14 C15 H15 120.7 . .
C17 C16 C15 120.8(10) . .
C17 C16 H16 119.6 . .
C15 C16 H16 119.6 . .
C16 C17 C18 121.1(9) . .
C16 C17 H17 119.5 . .
C18 C17 H17 119.5 . .
C13 C18 C17 118.0(9) . .
C13 C18 C19 122.9(8) . .
C17 C18 C19 119.2(7) . .

loop_
_geom_bond_atom_site_label_1
_geom_bond_atom_site_label_2
_geom_bond_distance
_geom_bond_site_symmetry_2
S1 P1 1.9536(10) .
P1 C13A 1.800(7) .
P1 C7 1.814(2) .
P1 C1 1.816(2) .
P1 C13 1.918(13) .
O1A C21A 1.193(9) .
C1 C2 1.381(3) .
C1 C6 1.390(3) .
C2 C3 1.381(4) .
C2 H2 0.9400 .
C3 C4 1.358(4) .
C3 H3 0.9400 .
C4 C5 1.375(4) .
C4 H4 0.9400 .
C5 C6 1.384(3) .
C5 H5 0.9400 .
C6 H6 0.9400 .
C7 C8 1.378(3) .
C7 C12 1.389(3) .
C8 C9 1.380(4) .
C8 H8 0.9400 .
C9 C10 1.362(4) .
C9 H9 0.9400 .
C10 C11 1.371(4) .
C10 H10 0.9400 .
C11 C12 1.375(3) .
C11 H11 0.9400 .
C12 H12 0.9400 .
C13A C14A 1.390(7) .
C13A C18A 1.418(6) .
C14A C15A 1.375(7) .
C14A H14A 0.9400 .
C15A C16A 1.376(6) .
C15A H15A 0.9400 .
C16A C17A 1.357(8) .
C16A H16A 0.9400 .
C17A C18A 1.401(6) .
C17A H17A 0.9400 .
C18A C19A 1.504(5) .
C19A C20A 1.540(4) .
C19A C20A 1.576(5) 3_756
C19A H19A 0.9900 .
C20A C21A 1.506(8) .
C20A C19A 1.576(5) 3_756
C20A H20A 0.9900 .
C21A C22A 1.586(9) .
C22A C23A 1.222(7) .
C22A H22A 0.9400 .
C23A C24 1.568(7) .
C23A H23A 0.9400 .
C24 C29 1.384(4) .
C24 C25 1.388(4) .
C24 C23 1.426(10) .
C25 C26 1.374(4) .
C25 H25 0.9400 .
C26 C27 1.374(4) .
C26 H26 0.9400 .
C27 C28 1.351(4) .
C27 H27 0.9400 .
C28 C29 1.373(4) .
C28 H28 0.9400 .
C29 H29 0.9400 .
C19 C20 1.307(14) .
C19 C18 1.512(11) .
C19 H19 0.9400 .
O1 C21 1.19(2) .
C21 C22 1.244(19) .
C21 C20 1.510(16) .
C22 C23 1.449(13) .
C22 H22 0.9400 .
C20 H20 0.9400 .
C23 H23 0.9400 .
C13 C18 1.376(11) .
C13 C14 1.387(13) .
C14 C15 1.386(13) .
C14 H14 0.9400 .
C15 C16 1.376(13) .
C15 H15 0.9400 .
C16 C17 1.372(12) .
C16 H16 0.9400 .
C17 C18 1.403(10) .
C17 H17 0.9400 .

loop_
_geom_torsion_atom_site_label_1
_geom_torsion_atom_site_label_2
_geom_torsion_atom_site_label_3
_geom_torsion_atom_site_label_4
_geom_torsion
_geom_torsion_site_symmetry_1
_geom_torsion_site_symmetry_4
C13A P1 C1 C2 101.1(3) . .
C7 P1 C1 C2 -145.21(18) . .
C13 P1 C1 C2 107.4(5) . .
S1 P1 C1 C2 -23.0(2) . .
C13A P1 C1 C6 -75.5(3) . .
C7 P1 C1 C6 38.2(2) . .
C13 P1 C1 C6 -69.2(5) . .
S1 P1 C1 C6 160.38(19) . .
C6 C1 C2 C3 -0.4(4) . .
P1 C1 C2 C3 -177.17(19) . .
C1 C2 C3 C4 0.8(4) . .
C2 C3 C4 C5 -1.2(4) . .
C3 C4 C5 C6 1.2(4) . .
C4 C5 C6 C1 -0.8(4) . .
C2 C1 C6 C5 0.4(4) . .
P1 C1 C6 C5 177.0(2) . .
C13A P1 C7 C8 -152.8(3) . .
C1 P1 C7 C8 99.6(2) . .
C13 P1 C7 C8 -142.4(4) . .
S1 P1 C7 C8 -22.1(2) . .
C13A P1 C7 C12 30.0(3) . .
C1 P1 C7 C12 -77.52(19) . .
C13 P1 C7 C12 40.5(4) . .
S1 P1 C7 C12 160.73(16) . .
C12 C7 C8 C9 0.3(4) . .
P1 C7 C8 C9 -177.0(2) . .
C7 C8 C9 C10 1.3(5) . .
C8 C9 C10 C11 -1.9(5) . .
C9 C10 C11 C12 0.9(4) . .
C10 C11 C12 C7 0.8(4) . .
C8 C7 C12 C11 -1.4(3) . .
P1 C7 C12 C11 175.79(17) . .
C7 P1 C13A C14A -102.7(3) . .
C1 P1 C13A C14A 8.1(3) . .
C13 P1 C13A C14A -148(2) . .
S1 P1 C13A C14A 128.8(3) . .
C7 P1 C13A C18A 75.0(5) . .
C1 P1 C13A C18A -174.2(4) . .
C13 P1 C13A C18A 29.4(18) . .
S1 P1 C13A C18A -53.4(5) . .
C18A C13A C14A C15A -1.6(4) . .
P1 C13A C14A C15A 176.2(4) . .
C13A C14A C15A C16A -0.7(4) . .
C14A C15A C16A C17A 1.2(8) . .
C15A C16A C17A C18A 0.7(9) . .
C16A C17A C18A C13A -3.0(7) . .
C16A C17A C18A C19A 171.6(4) . .
C14A C13A C18A C17A 3.4(6) . .
P1 C13A C18A C17A -174.4(4) . .
C14A C13A C18A C19A -171.1(3) . .
P1 C13A C18A C19A 11.1(6) . .
C17A C18A C19A C20A 30.8(5) . .
C13A C18A C19A C20A -154.9(4) . .
C17A C18A C19A C20A -73.6(4) . 3_756
C13A C18A C19A C20A 100.7(4) . 3_756
C18A C19A C20A C21A 122.2(5) . .
C20A C19A C20A C21A -118.5(5) 3_756 .
C18A C19A C20A C19A -119.4(3) . 3_756
C20A C19A C20A C19A 0.0 3_756 3_756
C19A C20A C21A O1A 9.0(10) . .
C19A C20A C21A O1A -95.5(8) 3_756 .
C19A C20A C21A C22A -169.7(4) . .
C19A C20A C21A C22A 85.8(6) 3_756 .
O1A C21A C22A C23A 33.1(11) . .
C20A C21A C22A C23A -148.3(5) . .
C21A C22A C23A C24 176.3(4) . .
C22A C23A C24 C29 -166.6(4) . .
C22A C23A C24 C25 14.8(6) . .
C22A C23A C24 C23 4.3(7) . .
C29 C24 C25 C26 0.3(4) . .
C23 C24 C25 C26 -175.9(4) . .
C23A C24 C25 C26 178.7(3) . .
C24 C25 C26 C27 0.1(5) . .
C25 C26 C27 C28 -0.4(5) . .
C26 C27 C28 C29 0.2(5) . .
C27 C28 C29 C24 0.3(5) . .
C25 C24 C29 C28 -0.5(4) . .
C23 C24 C29 C28 173.8(6) . .
C23A C24 C29 C28 -179.3(3) . .
O1 C21 C22 C23 -161.0(12) . .
C20 C21 C22 C23 21(2) . .
C18 C19 C20 C21 -177.4(11) . .
O1 C21 C20 C19 12(2) . .
C22 C21 C20 C19 -170.4(13) . .
C29 C24 C23 C22 10.1(11) . .
C25 C24 C23 C22 -175.2(6) . .
C23A C24 C23 C22 -3.2(5) . .
C21 C22 C23 C24 170.2(12) . .
C13A P1 C13 C18 -166(3) . .
C7 P1 C13 C18 56.8(9) . .
C1 P1 C13 C18 168.2(8) . .
S1 P1 C13 C18 -62.4(10) . .
C13A P1 C13 C14 10.8(18) . .
C7 P1 C13 C14 -126.2(5) . .
C1 P1 C13 C14 -14.8(6) . .
S1 P1 C13 C14 114.6(5) . .
C18 C13 C14 C15 -0.5(5) . .
P1 C13 C14 C15 -177.7(8) . .
C13 C14 C15 C16 -0.1(5) . .
C14 C15 C16 C17 0.2(11) . .
C15 C16 C17 C18 0.3(13) . .
C14 C13 C18 C17 1.0(10) . .
P1 C13 C18 C17 177.8(9) . .
C14 C13 C18 C19 180.0(8) . .
P1 C13 C18 C19 -3.2(13) . .
C16 C17 C18 C13 -0.9(12) . .
C16 C17 C18 C19 -179.9(9) . .
C20 C19 C18 C13 169.5(12) . .
C20 C19 C18 C17 -11.5(15) . .
